data_1521952
loop_
_publ_author_name
'Solans, X.'
'Mata, J.'
'Calvet, M.T.'
'Font-Bardia, M.'

_publ_section_title
;
 X-ray structural characterization, Raman and thermal analysis of Li N H4
 S O4 above room temperature
;
_journal_name_full 'Journal of Physics: Condensed Matter'
_journal_page_first 8995
_journal_page_last 9007
_journal_volume 11
_journal_year 1999
_chemical_formula_sum 'H4 Li N O4 S'
_chemical_name_systematic 'Li (N H4) (S O4)'
_space_group_IT_number 33
_symmetry_space_group_name_Hall 'P -2bc 2a'
_symmetry_space_group_name_H-M 'P 21 n b'
_cell_angle_alpha 90
_cell_angle_beta 90
_cell_angle_gamma 90
_cell_formula_units_Z 4
_cell_length_a 5.276
_cell_length_b 8.768
_cell_length_c 9.122
_cell_volume 421.983
_citation_journal_id_ASTM JCOMEL
_cod_data_source_file Solans_JCOMEL_1999_103.cif
_cod_data_source_block H4Li1N1O4S1
_cod_original_cell_volume 421.9834
_cod_original_sg_symbol_Hall 'P 2c -2n (z,x,y)'
_cod_original_formula_sum 'H4 Li1 N1 O4 S1'
_cod_database_code 1521952

loop_
_symmetry_equiv_pos_as_xyz
x,y,z
x+1/2,-y,-z
x+1/2,-y+1/2,z+1/2
x,y+1/2,-z+1/2

loop_
_atom_site_label
_atom_site_type_symbol
_atom_site_fract_x
_atom_site_fract_y
_atom_site_fract_z
_atom_site_occupancy
_atom_site_U_iso_or_equiv
_atom_site_attached_hydrogens
O2 O-2 0.1281 0.2736 0.2834 1 0.0 0
O3 O-2 0.0825 0.2554 0.5352 1 0.0 0
O4 O-2 0.5186 0.2587 0.4451 1 0.0 0
O1 O-2 0.2422 0.0364 0.4107 1 0.0 0
S1 S+6 0.25 0.2037 0.4169 1 0.0 0
Li1 Li+1 0.743 0.1768 0.5881 1 0.0 0
N1 N-3 0.2492 -0.0033 0.7847 1 0.0 4
